data_2212332
loop_
_publ_author_name
'Zhou, Qing-Li'
'Jing, Zuo-Liang'
'Chen, Xin'
'Yu Ming'

_publ_section_title 4-(1<i>H</i>-Indol-3-ylmethyleneamino)-1,5-dimethyl-2-phenyl-1<i>H</i>-pyrazol-3(2<i>H</i>)-one
_journal_coeditor_code RN2013
_journal_issue 2
_journal_name_full 'Acta Crystallographica Section E'
_journal_page_first o418
_journal_page_last o419
_journal_paper_doi 10.1107/S1600536806054213
_journal_volume 63
_journal_year 2007
_chemical_formula_iupac 'C20 H18 N4 O'
_chemical_formula_moiety 'C20 H18 N4 O'
_chemical_formula_sum 'C20 H18 N4 O'
_chemical_formula_weight 330.38
_chemical_name_systematic
;
4-(1H-Indol-3-ylmethyleneamino)-1,5-dimethyl-2-phenyl-1H-pyrazol-3(2H)-one
;
_space_group_IT_number 19
_symmetry_cell_setting orthorhombic
_symmetry_space_group_name_Hall 'P 2ac 2ab'
_symmetry_space_group_name_H-M 'P 21 21 21'
_atom_sites_solution_hydrogens geom
_atom_sites_solution_primary direct
_atom_sites_solution_secondary difmap
_audit_creation_method SHELXL-97
_cell_angle_alpha 90.00
_cell_angle_beta 90.00
_cell_angle_gamma 90.00
_cell_formula_units_Z 4
_cell_length_a 6.857(3)
_cell_length_b 15.729(8)
_cell_length_c 16.436(8)
_cell_measurement_reflns_used 3170
_cell_measurement_temperature 294(2)
_cell_measurement_theta_max 22.61
_cell_measurement_theta_min 2.48
_cell_volume 1772.7(15)
_computing_cell_refinement 'SAINT (Bruker, 1999)'
_computing_data_collection 'SMART (Bruker, 1999)'
_computing_data_reduction SAINT
_computing_molecular_graphics 'SHELXTL (Bruker, 1997)'
_computing_publication_material SHELXTL
_computing_structure_refinement 'SHELXL97 (Sheldrick, 1997)'
_computing_structure_solution 'SHELXS97 (Sheldrick, 1997)'
_diffrn_ambient_temperature 294(2)
_diffrn_measured_fraction_theta_full 0.999
_diffrn_measured_fraction_theta_max 0.999
_diffrn_measurement_device_type 'Bruker SMART CCD area-detector'
_diffrn_measurement_method '\f and \w'
_diffrn_radiation_monochromator graphite
_diffrn_radiation_source 'fine-focus sealed tube'
_diffrn_radiation_type MoK\a
_diffrn_radiation_wavelength 0.71073
_diffrn_reflns_av_R_equivalents 0.0209
_diffrn_reflns_av_sigmaI/netI 0.0160
_diffrn_reflns_limit_h_max 8
_diffrn_reflns_limit_h_min -6
_diffrn_reflns_limit_k_max 17
_diffrn_reflns_limit_k_min -18
_diffrn_reflns_limit_l_max 19
_diffrn_reflns_limit_l_min -19
_diffrn_reflns_number 9604
_diffrn_reflns_theta_full 25.02
_diffrn_reflns_theta_max 25.02
_diffrn_reflns_theta_min 2.48
_exptl_absorpt_coefficient_mu 0.079
_exptl_absorpt_correction_T_max 0.9843
_exptl_absorpt_correction_T_min 0.9722
_exptl_absorpt_correction_type multi-scan
_exptl_absorpt_process_details '(SADABS; Sheldrick, 1996)'
_exptl_crystal_colour yellow
_exptl_crystal_density_diffrn 1.238
_exptl_crystal_density_method 'not measured'
_exptl_crystal_description block
_exptl_crystal_F_000 696
_exptl_crystal_size_max 0.28
_exptl_crystal_size_mid 0.22
_exptl_crystal_size_min 0.20
_refine_diff_density_max 0.098
_refine_diff_density_min -0.079
_refine_ls_abs_structure_details 'None, Friedel Pairs merged'
_refine_ls_extinction_coef 0.0116(15)
_refine_ls_extinction_expression Fc^*^=kFc[1+0.001xFc^2^\l^3^/sin(2\q)]^-1/4^
_refine_ls_extinction_method SHELXL97
_refine_ls_goodness_of_fit_ref 1.061
_refine_ls_hydrogen_treatment mixed
_refine_ls_matrix_type full
_refine_ls_number_parameters 232
_refine_ls_number_reflns 1822
_refine_ls_number_restraints 0
_refine_ls_restrained_S_all 1.061
_refine_ls_R_factor_all 0.0336
_refine_ls_R_factor_gt 0.0274
_refine_ls_shift/su_max 0.000
_refine_ls_shift/su_mean 0.000
_refine_ls_structure_factor_coef Fsqd
_refine_ls_weighting_details 'calc w=1/[\s^2^(Fo^2^)+(0.0458P)^2^+0.0654P] where P=(Fo^2^+2Fc^2^)/3'
_refine_ls_weighting_scheme calc
_refine_ls_wR_factor_gt 0.0714
_refine_ls_wR_factor_ref 0.0743
_reflns_number_gt 1583
_reflns_number_total 1822
_reflns_threshold_expression I>2\s(I)
_cod_data_source_file rn2013.cif
_cod_data_source_block I
_cod_original_cell_volume 1772.5(15)
_cod_database_code 2212332
_cod_database_fobs_code 2212332

loop_
_symmetry_equiv_pos_as_xyz
'x, y, z'
'-x+1/2, -y, z+1/2'
'-x, y+1/2, -z+1/2'
'x+1/2, -y+1/2, -z'

loop_
_atom_site_type_symbol
_atom_site_label
_atom_site_fract_x
_atom_site_fract_y
_atom_site_fract_z
_atom_site_U_iso_or_equiv
_atom_site_adp_type
_atom_site_calc_flag
_atom_site_refinement_flags
_atom_site_occupancy
O O1 0.1024(2) 0.55371(8) 0.86273(9) 0.0653(4) Uani d . 1
N N1 0.0833(3) 0.94127(12) 0.74363(12) 0.0726(6) Uani d . 1
H H1A 0.005(4) 0.9733(16) 0.7128(14) 0.087 Uiso d . 1
N N2 0.3726(2) 0.71601(9) 0.87248(8) 0.0473(4) Uani d . 1
N N3 0.5515(2) 0.52172(9) 0.95224(9) 0.0517(4) Uani d . 1
N N4 0.3622(2) 0.49576(9) 0.93378(10) 0.0528(4) Uani d . 1
C C1 0.0494(3) 0.85907(14) 0.76359(13) 0.0685(6) Uani d . 1
H H1 -0.0624 0.8289 0.7498 0.082 Uiso calc R 1
C C2 0.2609(3) 0.96502(12) 0.77334(10) 0.0585(5) Uani d . 1
C C3 0.3578(4) 1.04178(13) 0.76686(13) 0.0722(7) Uani d . 1
H H3 0.3024 1.0875 0.7395 0.087 Uiso calc R 1
C C4 0.5372(4) 1.04821(15) 0.80194(16) 0.0831(7) Uani d . 1
H H4 0.6059 1.0990 0.7980 0.100 Uiso calc R 1
C C5 0.6192(4) 0.98001(14) 0.84352(14) 0.0756(6) Uani d . 1
H H5 0.7415 0.9864 0.8673 0.091 Uiso calc R 1
C C6 0.5238(3) 0.90333(13) 0.85030(12) 0.0575(5) Uani d . 1
H H6 0.5801 0.8582 0.8784 0.069 Uiso calc R 1
C C7 0.3420(3) 0.89493(11) 0.81435(10) 0.0493(4) Uani d . 1
C C8 0.2028(3) 0.82678(12) 0.80681(10) 0.0518(5) Uani d . 1
C C9 0.2191(3) 0.74111(11) 0.83565(10) 0.0520(5) Uani d . 1
H H9 0.1166 0.7033 0.8275 0.062 Uiso calc R 1
C C10 0.3929(3) 0.63343(10) 0.90088(9) 0.0441(4) Uani d . 1
C C11 0.2648(3) 0.56186(11) 0.89520(10) 0.0491(4) Uani d . 1
C C12 0.5609(3) 0.60628(11) 0.93733(10) 0.0459(4) Uani d . 1
C C13 0.6468(4) 0.48017(15) 1.01966(14) 0.0775(7) Uani d . 1
H H13A 0.7773 0.5016 1.0250 0.116 Uiso calc R 1
H H13B 0.6508 0.4200 1.0101 0.116 Uiso calc R 1
H H13C 0.5756 0.4913 1.0688 0.116 Uiso calc R 1
C C14 0.7360(3) 0.65717(12) 0.95830(12) 0.0612(5) Uani d . 1
H H14A 0.7476 0.6611 1.0164 0.092 Uiso calc R 1
H H14B 0.7236 0.7132 0.9357 0.092 Uiso calc R 1
H H14C 0.8500 0.6301 0.9364 0.092 Uiso calc R 1
C C15 0.3236(3) 0.40821(11) 0.91910(10) 0.0517(5) Uani d . 1
C C16 0.1600(3) 0.37157(14) 0.95148(13) 0.0702(6) Uani d . 1
H H16 0.0767 0.4033 0.9842 0.084 Uiso calc R 1
C C17 0.1192(4) 0.28697(14) 0.93517(15) 0.0839(7) Uani d . 1
H H17 0.0073 0.2621 0.9565 0.101 Uiso calc R 1
C C18 0.2420(4) 0.24012(13) 0.88809(12) 0.0802(7) Uani d . 1
H H18 0.2143 0.1834 0.8773 0.096 Uiso calc R 1
C C19 0.4049(4) 0.27646(13) 0.85694(14) 0.0835(8) Uani d . 1
H H19 0.4892 0.2443 0.8250 0.100 Uiso calc R 1
C C20 0.4467(4) 0.36102(12) 0.87230(12) 0.0685(6) Uani d . 1
H H20 0.5586 0.3856 0.8507 0.082 Uiso calc R 1

loop_
_atom_site_aniso_label
_atom_site_aniso_U_11
_atom_site_aniso_U_22
_atom_site_aniso_U_33
_atom_site_aniso_U_12
_atom_site_aniso_U_13
_atom_site_aniso_U_23
O1 0.0568(8) 0.0490(8) 0.0902(10) 0.0012(7) -0.0212(8) -0.0155(7)
N1 0.0866(15) 0.0636(12) 0.0676(11) 0.0305(11) -0.0135(11) 0.0109(9)
N2 0.0546(9) 0.0369(7) 0.0504(7) 0.0084(7) -0.0096(7) -0.0058(6)
N3 0.0574(10) 0.0414(8) 0.0562(9) 0.0054(7) -0.0117(8) 0.0007(7)
N4 0.0572(9) 0.0377(8) 0.0633(9) 0.0020(7) -0.0080(8) -0.0039(7)
C1 0.0731(15) 0.0601(13) 0.0722(13) 0.0144(11) -0.0170(12) -0.0002(10)
C2 0.0798(15) 0.0509(12) 0.0448(9) 0.0209(11) 0.0094(11) 0.0010(8)
C3 0.107(2) 0.0461(12) 0.0631(12) 0.0185(12) 0.0247(14) 0.0091(9)
C4 0.103(2) 0.0506(13) 0.0953(17) -0.0016(13) 0.0312(16) 0.0008(13)
C5 0.0701(14) 0.0630(14) 0.0938(16) -0.0038(12) 0.0084(14) -0.0080(12)
C6 0.0615(12) 0.0493(11) 0.0619(11) 0.0061(9) 0.0026(10) 0.0006(9)
C7 0.0621(12) 0.0451(10) 0.0405(8) 0.0132(9) 0.0042(8) -0.0007(7)
C8 0.0571(12) 0.0482(10) 0.0501(9) 0.0126(9) -0.0057(9) -0.0012(8)
C9 0.0564(12) 0.0453(10) 0.0544(9) 0.0047(9) -0.0087(9) -0.0069(8)
C10 0.0500(10) 0.0358(9) 0.0466(9) 0.0051(8) -0.0056(8) -0.0065(7)
C11 0.0514(11) 0.0425(10) 0.0535(10) 0.0058(9) -0.0060(9) -0.0112(8)
C12 0.0526(11) 0.0398(9) 0.0452(9) 0.0063(8) -0.0028(8) -0.0045(7)
C13 0.0843(16) 0.0680(14) 0.0803(14) 0.0076(12) -0.0259(14) 0.0186(11)
C14 0.0572(12) 0.0551(12) 0.0712(11) -0.0018(10) -0.0155(10) -0.0010(9)
C15 0.0703(12) 0.0378(9) 0.0470(9) 0.0001(9) 0.0011(10) 0.0008(8)
C16 0.0740(15) 0.0595(13) 0.0770(13) -0.0041(11) 0.0151(12) -0.0090(11)
C17 0.1044(19) 0.0614(14) 0.0860(14) -0.0261(14) 0.0159(16) 0.0051(12)
C18 0.133(2) 0.0391(11) 0.0685(12) -0.0117(13) 0.0067(16) 0.0040(9)
C19 0.132(2) 0.0430(11) 0.0758(13) 0.0011(13) 0.0338(15) -0.0042(10)
C20 0.0969(16) 0.0440(11) 0.0648(11) -0.0033(11) 0.0255(12) 0.0010(9)

loop_
_atom_type_symbol
_atom_type_description
_atom_type_scat_dispersion_real
_atom_type_scat_dispersion_imag
_atom_type_scat_source
C C 0.0033 0.0000 'International Tables Vol C Tables 4.2.6.8 and 6.1.1.4'
H H 0.0000 0.0000 'International Tables Vol C Tables 4.2.6.8 and 6.1.1.4'
N N 0.0061 0.0000 'International Tables Vol C Tables 4.2.6.8 and 6.1.1.4'
O O 0.0106 0.0000 'International Tables Vol C Tables 4.2.6.8 and 6.1.1.4'

loop_
_geom_angle_atom_site_label_1
_geom_angle_atom_site_label_2
_geom_angle_atom_site_label_3
_geom_angle
_geom_angle_publ_flag
C1 N1 C2 109.17(18) ?
C1 N1 H1A 124.9(16) ?
C2 N1 H1A 125.8(16) ?
C9 N2 C10 122.13(16) yes
C12 N3 N4 107.02(15) ?
C12 N3 C13 124.22(17) ?
N4 N3 C13 117.14(17) ?
C11 N4 N3 109.13(15) ?
C11 N4 C15 123.87(16) ?
N3 N4 C15 119.60(15) ?
N1 C1 C8 110.4(2) ?
N1 C1 H1 124.8 ?
C8 C1 H1 124.8 ?
N1 C2 C3 129.8(2) ?
N1 C2 C7 108.05(19) ?
C3 C2 C7 122.1(2) ?
C4 C3 C2 117.8(2) ?
C4 C3 H3 121.1 ?
C2 C3 H3 121.1 ?
C3 C4 C5 121.1(2) ?
C3 C4 H4 119.5 ?
C5 C4 H4 119.5 ?
C6 C5 C4 121.6(2) ?
C6 C5 H5 119.2 ?
C4 C5 H5 119.2 ?
C5 C6 C7 118.46(19) ?
C5 C6 H6 120.8 ?
C7 C6 H6 120.8 ?
C6 C7 C2 119.03(19) ?
C6 C7 C8 134.72(17) ?
C2 C7 C8 106.25(18) ?
C1 C8 C9 125.5(2) yes
C1 C8 C7 106.15(17) ?
C9 C8 C7 128.29(17) ?
N2 C9 C8 120.78(18) yes
N2 C9 H9 119.6 ?
C8 C9 H9 119.6 ?
C12 C10 N2 121.65(16) ?
C12 C10 C11 107.46(15) ?
N2 C10 C11 130.77(16) yes
O1 C11 N4 123.39(17) ?
O1 C11 C10 131.29(17) yes
N4 C11 C10 105.30(15) ?
N3 C12 C10 110.25(16) ?
N3 C12 C14 121.77(17) ?
C10 C12 C14 127.97(16) ?
N3 C13 H13A 109.5 ?
N3 C13 H13B 109.5 ?
H13A C13 H13B 109.5 ?
N3 C13 H13C 109.5 ?
H13A C13 H13C 109.5 ?
H13B C13 H13C 109.5 ?
C12 C14 H14A 109.5 ?
C12 C14 H14B 109.5 ?
H14A C14 H14B 109.5 ?
C12 C14 H14C 109.5 ?
H14A C14 H14C 109.5 ?
H14B C14 H14C 109.5 ?
C20 C15 C16 119.86(19) ?
C20 C15 N4 120.51(19) ?
C16 C15 N4 119.62(18) ?
C15 C16 C17 119.6(2) ?
C15 C16 H16 120.2 ?
C17 C16 H16 120.2 ?
C18 C17 C16 120.3(2) ?
C18 C17 H17 119.8 ?
C16 C17 H17 119.8 ?
C19 C18 C17 119.8(2) ?
C19 C18 H18 120.1 ?
C17 C18 H18 120.1 ?
C18 C19 C20 120.5(2) ?
C18 C19 H19 119.8 ?
C20 C19 H19 119.8 ?
C15 C20 C19 119.9(2) ?
C15 C20 H20 120.0 ?
C19 C20 H20 120.0 ?

loop_
_geom_bond_atom_site_label_1
_geom_bond_atom_site_label_2
_geom_bond_distance
_geom_bond_publ_flag
O1 C11 1.241(2) yes
N1 C1 1.354(3) ?
N1 C2 1.364(3) ?
N1 H1A 0.89(3) ?
N2 C9 1.277(2) yes
N2 C10 1.387(2) yes
N3 C12 1.354(2) ?
N3 N4 1.394(2) ?
N3 C13 1.443(3) ?
N4 C11 1.389(2) ?
N4 C15 1.423(2) ?
C1 C8 1.367(3) yes
C1 H1 0.9300 ?
C2 C3 1.382(3) ?
C2 C7 1.407(3) ?
C3 C4 1.362(4) ?
C3 H3 0.9300 ?
C4 C5 1.391(3) ?
C4 H4 0.9300 ?
C5 C6 1.377(3) ?
C5 H5 0.9300 ?
C6 C7 1.386(3) ?
C6 H6 0.9300 ?
C7 C8 1.441(3) ?
C8 C9 1.433(3) yes
C9 H9 0.9300 ?
C10 C12 1.366(2) ?
C10 C11 1.431(3) yes
C12 C14 1.484(3) ?
C13 H13A 0.9600 ?
C13 H13B 0.9600 ?
C13 H13C 0.9600 ?
C14 H14A 0.9600 ?
C14 H14B 0.9600 ?
C14 H14C 0.9600 ?
C15 C20 1.362(3) ?
C15 C16 1.369(3) ?
C16 C17 1.386(3) ?
C16 H16 0.9300 ?
C17 C18 1.360(4) ?
C17 H17 0.9300 ?
C18 C19 1.355(4) ?
C18 H18 0.9300 ?
C19 C20 1.384(3) ?
C19 H19 0.9300 ?
C20 H20 0.9300 ?

loop_
_geom_hbond_atom_site_label_D
_geom_hbond_atom_site_label_H
_geom_hbond_atom_site_label_A
_geom_hbond_site_symmetry_A
_geom_hbond_distance_DH
_geom_hbond_distance_HA
_geom_hbond_distance_DA
_geom_hbond_angle_DHA
_geom_hbond_publ_flag
N1 H1A O1 3_556 0.89(3) 1.92(3) 2.794(2) 166(2) yes

loop_
_geom_torsion_atom_site_label_1
_geom_torsion_atom_site_label_2
_geom_torsion_atom_site_label_3
_geom_torsion_atom_site_label_4
_geom_torsion
C12 N3 N4 C11 9.48(19)
C13 N3 N4 C11 154.35(17)
C12 N3 N4 C15 160.60(15)
C13 N3 N4 C15 -54.5(2)
C2 N1 C1 C8 0.1(2)
C1 N1 C2 C3 178.8(2)
C1 N1 C2 C7 -0.4(2)
N1 C2 C3 C4 -179.22(19)
C7 C2 C3 C4 -0.1(3)
C2 C3 C4 C5 -0.6(3)
C3 C4 C5 C6 0.6(4)
C4 C5 C6 C7 0.1(3)
C5 C6 C7 C2 -0.8(3)
C5 C6 C7 C8 178.5(2)
N1 C2 C7 C6 -179.91(15)
C3 C2 C7 C6 0.8(3)
N1 C2 C7 C8 0.61(19)
C3 C2 C7 C8 -178.67(17)
N1 C1 C8 C9 -178.00(18)
N1 C1 C8 C7 0.3(2)
C6 C7 C8 C1 -179.92(19)
C2 C7 C8 C1 -0.6(2)
C6 C7 C8 C9 -1.7(3)
C2 C7 C8 C9 177.68(17)
C10 N2 C9 C8 -179.80(15)
C1 C8 C9 N2 176.85(19)
C7 C8 C9 N2 -1.1(3)
C9 N2 C10 C12 177.34(16)
C9 N2 C10 C11 1.8(3)
N3 N4 C11 O1 170.72(16)
C15 N4 C11 O1 21.1(3)
N3 N4 C11 C10 -7.85(19)
C15 N4 C11 C10 -157.46(17)
C12 C10 C11 O1 -175.03(18)
N2 C10 C11 O1 1.0(3)
C12 C10 C11 N4 3.39(19)
N2 C10 C11 N4 179.37(17)
N4 N3 C12 C10 -7.30(19)
C13 N3 C12 C10 -149.03(19)
N4 N3 C12 C14 173.66(15)
C13 N3 C12 C14 31.9(3)
N2 C10 C12 N3 -173.99(15)
C11 C10 C12 N3 2.44(19)
N2 C10 C12 C14 5.0(3)
C11 C10 C12 C14 -178.59(17)
C11 N4 C15 C20 103.3(2)
N3 N4 C15 C20 -43.3(3)
C11 N4 C15 C16 -75.8(2)
N3 N4 C15 C16 137.5(2)
C20 C15 C16 C17 -1.1(3)
N4 C15 C16 C17 178.1(2)
C15 C16 C17 C18 0.8(4)
C16 C17 C18 C19 -0.1(4)
C17 C18 C19 C20 -0.4(4)
C16 C15 C20 C19 0.7(3)
N4 C15 C20 C19 -178.5(2)
C18 C19 C20 C15 0.1(4)

loop_
_cod_related_entry_id
_cod_related_entry_database
_cod_related_entry_code
1 ChemSpider 12978417
